data_7046195
loop_
_publ_author_name
'Loukopoulos, Edward'
'Abdul-Sada, Alaa'
'Csire, Gizella'
'K\'allay, Csilla'
'Brookfield, Adam'
'Tizzard, Graham J.'
'Coles, Simon J.'
'Lykakis, Ioannis N.'
'Kostakis, George E.'

_publ_section_title
;
 Copper(ii)-benzotriazole coordination compounds in click chemistry: a
 diagnostic reactivity study.
;
_journal_issue 31
_journal_name_full 'Dalton transactions (Cambridge, England : 2003)'
_journal_page_first 10491
_journal_page_last 10508
_journal_paper_doi 10.1039/c8dt01256c
_journal_volume 47
_journal_year 2018
_chemical_formula_moiety 'C10 H11 N3 O'
_chemical_formula_sum 'C10 H11 N3 O'
_chemical_formula_weight 189.22
_space_group_crystal_system triclinic
_space_group_IT_number 2
_space_group_name_Hall '-P 1'
_space_group_name_H-M_alt 'P -1'
_symmetry_space_group_name_Hall '-P 1'
_symmetry_space_group_name_H-M 'P -1'
_atom_sites_solution_hydrogens geom
_atom_sites_solution_primary direct
_audit_creation_date 2017-11-08
_audit_creation_method
;
Olex2 1.2
(compiled 2017.08.10 svn.r3458 for OlexSys, GUI svn.r5381)
;
_audit_update_record
;
2018-03-22 deposited with the CCDC.
2018-05-01 downloaded from the CCDC.
;
_cell_angle_alpha 93.064(8)
_cell_angle_beta 106.687(11)
_cell_angle_gamma 104.934(10)
_cell_formula_units_Z 4
_cell_length_a 8.2035(12)
_cell_length_b 11.0403(11)
_cell_length_c 11.2020(11)
_cell_measurement_reflns_used 1595
_cell_measurement_temperature 173
_cell_measurement_theta_max 71.1270
_cell_measurement_theta_min 4.1800
_cell_volume 930.1(2)
_computing_cell_refinement 'CrysAlisPro 1.171.38.46 (Rigaku OD, 2015)'
_computing_data_collection 'CrysAlisPro 1.171.38.46 (Rigaku OD, 2015)'
_computing_data_reduction 'CrysAlisPro 1.171.38.46 (Rigaku OD, 2015)'
_computing_molecular_graphics 'Olex2 (Dolomanov et al., 2009)'
_computing_publication_material 'Olex2 (Dolomanov et al., 2009)'
_computing_structure_refinement 'ShelXL (Sheldrick, 2015)'
_computing_structure_solution 'SIR2004 (Burla et al., 2007)'
_diffrn_ambient_temperature 173.0
_diffrn_detector 'CCD plate'
_diffrn_detector_area_resol_mean 16.1033
_diffrn_detector_type Eos
_diffrn_measured_fraction_theta_full 0.983
_diffrn_measured_fraction_theta_max 0.958
_diffrn_measurement_details
;
List of Runs (angles in degrees, time in seconds):

  # Type    Start    End  Width  t~exp~   \w     \q     \k     \f   Frames
#--------------------------------------------------------------------------
  1  \w     10.00 104.00   1.00    4.89    --   36.75  77.00 120.00   94
  2  \w    -30.00  63.00   1.00    4.89    --   36.75 -77.00 -90.00   93
  3  \w     10.00 101.00   1.00    4.89    --   36.75  77.00  30.00   91
  4  \w    -23.00  75.00   1.00    4.89    --   36.75 -99.00-150.00   98
  5  \w     41.00 121.00   1.00   24.00    --  107.00 -45.00   0.00   80
  6  \w     69.00 142.00   1.00   24.00    --  107.00 -92.00-109.27   73
  7  \w     40.00 124.00   1.00   24.00    --  107.00 -45.00-180.00   84
  8  \w     85.00 123.00   1.00   24.00    --  107.00 -45.00 -90.00   38
  9  \w     42.00 123.00   1.00   24.00    --  107.00 -45.00  90.00   81
 10  \w     41.00  82.00   1.00   24.00    --  107.00 -45.00 -90.00   41
 11  \w    110.00 166.00   1.00   24.00    --  107.00  45.00 150.00   56
 12  \w     43.00 169.00   1.00   24.00    --  107.00   0.00 120.00  126
 13  \w     46.00 115.00   1.00   24.00    --  107.00 -92.00 153.56   69
 14  \w     77.00 142.00   1.00   24.00    --  107.00 -93.00 -18.64   65
;
_diffrn_measurement_device 'four-circle diffractometer'
_diffrn_measurement_device_type 'Xcalibur, Eos, Gemini ultra'
_diffrn_measurement_method '\w scans'
_diffrn_orient_matrix_type 'CrysAlisPro convention (1999,Acta A55,543-557)'
_diffrn_orient_matrix_UB_11 -0.1146424000
_diffrn_orient_matrix_UB_12 0.0121848000
_diffrn_orient_matrix_UB_13 0.0849400000
_diffrn_orient_matrix_UB_21 0.1350748000
_diffrn_orient_matrix_UB_22 0.1269214000
_diffrn_orient_matrix_UB_23 0.0681026000
_diffrn_orient_matrix_UB_31 -0.1022625000
_diffrn_orient_matrix_UB_32 0.0707256000
_diffrn_orient_matrix_UB_33 -0.0956994000
_diffrn_radiation_monochromator mirror
_diffrn_radiation_probe x-ray
_diffrn_radiation_type CuK\a
_diffrn_radiation_wavelength 1.54184
_diffrn_reflns_av_R_equivalents 0.0266
_diffrn_reflns_av_unetI/netI 0.0545
_diffrn_reflns_Laue_measured_fraction_full 0.983
_diffrn_reflns_Laue_measured_fraction_max 0.958
_diffrn_reflns_limit_h_max 8
_diffrn_reflns_limit_h_min -10
_diffrn_reflns_limit_k_max 13
_diffrn_reflns_limit_k_min -11
_diffrn_reflns_limit_l_max 11
_diffrn_reflns_limit_l_min -13
_diffrn_reflns_number 5011
_diffrn_reflns_point_group_measured_fraction_full 0.983
_diffrn_reflns_point_group_measured_fraction_max 0.958
_diffrn_reflns_theta_full 67.684
_diffrn_reflns_theta_max 71.194
_diffrn_reflns_theta_min 4.160
_diffrn_source 'fine-focus sealed X-ray tube'
_diffrn_source_type 'Enhance Ultra (Cu) X-ray Source'
_exptl_absorpt_coefficient_mu 0.744
_exptl_absorpt_correction_T_max 1.00000
_exptl_absorpt_correction_T_min 0.94611
_exptl_absorpt_correction_type multi-scan
_exptl_absorpt_process_details
;
CrysAlisPro 1.171.38.46 (Rigaku Oxford Diffraction, 2015)
Empirical absorption correction using spherical harmonics,
 implemented in SCALE3 ABSPACK scaling algorithm.
;
_exptl_crystal_colour colourless
_exptl_crystal_colour_primary colourless
_exptl_crystal_density_diffrn 1.351
_exptl_crystal_description block
_exptl_crystal_F_000 400
_exptl_crystal_size_max 0.12
_exptl_crystal_size_mid 0.08
_exptl_crystal_size_min 0.06
_refine_diff_density_max 0.184
_refine_diff_density_min -0.237
_refine_diff_density_rms 0.042
_refine_ls_extinction_method none
_refine_ls_goodness_of_fit_ref 1.052
_refine_ls_hydrogen_treatment constr
_refine_ls_matrix_type full
_refine_ls_number_parameters 255
_refine_ls_number_reflns 3462
_refine_ls_number_restraints 0
_refine_ls_restrained_S_all 1.052
_refine_ls_R_factor_all 0.0688
_refine_ls_R_factor_gt 0.0451
_refine_ls_shift/su_max 0.000
_refine_ls_shift/su_mean 0.000
_refine_ls_structure_factor_coef Fsqd
_refine_ls_weighting_details 'w=1/[\s^2^(Fo^2^)+(0.0417P)^2^+0.0128P] where P=(Fo^2^+2Fc^2^)/3'
_refine_ls_weighting_scheme calc
_refine_ls_wR_factor_gt 0.1051
_refine_ls_wR_factor_ref 0.1216
_reflns_Friedel_coverage 0.000
_reflns_number_gt 2383
_reflns_number_total 3462
_reflns_threshold_expression 'I > 2\s(I)'
_cod_data_source_file c8dt01256c2.cif
_cod_data_source_block cu229
_cod_depositor_comments 'Adding full bibliography for 7046189--7046200.cif.'
_cod_database_code 7046195
_shelx_shelxl_version_number 2014/7
_chemical_oxdiff_formula C50H50N6O2
_shelx_space_group_comment
;
The symmetry employed for this shelxl refinement is uniquely defined
by the following loop, which should always be used as a source of
symmetry information in preference to the above space-group names.
They are only intended as comments.
;
_reflns_odcompleteness_completeness 98.15
_reflns_odcompleteness_iscentric 1
_reflns_odcompleteness_theta 68.13
_olex2_refinement_description
;
1. Others
 Fixed Uiso: H1(0.052) H2A(0.05) H18(0.032) H8(0.034) H17A(0.037) H17B(0.037)
 H20A(0.038) H20B(0.038) H4(0.041) H10A(0.039) H10B(0.039) H7A(0.039)
 H7B(0.039) H6(0.044) H13(0.045) H2(0.049) H15(0.05) H1A(0.052) H12(0.054)
 H3(0.047) H11(0.054) H16(0.059)
 Fixed X: H1(0.3276) H2A(0.1736) H18(-0.3086) H8(0.8117) H17A(-0.3635) H17B(-
 0.1897) H20A(0.0541) H20B(-0.1317) H4(0.9593) H10A(0.6352) H10B(0.4484)
 H7A(0.6903) H7B(0.8658) H6(0.5577) H13(-0.2609) H2(0.7841) H15(-0.2416)
 H1A(0.574) H12(-0.2814) H3(0.9761) H11(-0.2751) H16(-0.2553)
 Fixed Y: H1(0.3931) H2A(0.613) H18(0.3656) H8(0.6435) H17A(0.2826)
 H17B(0.3218) H20A(0.4233) H20B(0.4553) H4(0.9303) H10A(0.5522) H10B(0.5829)
 H7A(0.687) H7B(0.7212) H6(0.8514) H13(0.1353) H2(1.213) H15(0.0982)
 H1A(1.0656) H12(-0.0788) H3(1.1446) H11(-0.2038) H16(-0.1149)
 Fixed Z: H1(0.332) H2A(0.1628) H18(0.2505) H8(0.2495) H17A(0.4567)
 H17B(0.5774) H20A(0.1147) H20B(0.0874) H4(0.1733) H10A(0.4123) H10B(0.3845)
 H7A(-0.0794) H7B(0.04) H6(-0.1544) H13(0.6727) H2(0.0165) H15(0.3172) H1A(-
 0.1496) H12(0.6794) H3(0.1774) H11(0.5071) H16(0.3266)
;
_olex2_submission_special_instructions 'No special instructions were received'
_oxdiff_exptl_absorpt_empirical_details
;
Empirical correction (ABSPACK) includes:
- Absorption correction using spherical harmonics
- Frame scaling
;
_oxdiff_exptl_absorpt_empirical_full_max 1.238
_oxdiff_exptl_absorpt_empirical_full_min 0.874

loop_
_space_group_symop_operation_xyz
'x, y, z'
'-x, -y, -z'

loop_
_atom_site_label
_atom_site_type_symbol
_atom_site_fract_x
_atom_site_fract_y
_atom_site_fract_z
_atom_site_U_iso_or_equiv
_atom_site_adp_type
_atom_site_occupancy
_atom_site_site_symmetry_order
_atom_site_calc_flag
_atom_site_refinement_flags_posn
O1 O 0.42740(19) 0.40591(12) 0.32099(14) 0.0346(3) Uani 1 1 d .
H1 H 0.3276 0.3931 0.3320 0.052 Uiso 1 1 calc GR
O2 O 0.07704(18) 0.60014(12) 0.17872(13) 0.0336(3) Uani 1 1 d .
H2A H 0.1736 0.6130 0.1628 0.050 Uiso 1 1 calc GR
N4 N -0.1352(2) 0.33576(13) 0.41319(15) 0.0274(3) Uani 1 1 d .
N1 N 0.6383(2) 0.67110(13) 0.08635(15) 0.0283(3) Uani 1 1 d .
N6 N 0.0996(2) 0.40233(15) 0.36124(16) 0.0324(4) Uani 1 1 d .
N5 N 0.0410(2) 0.35482(15) 0.45160(16) 0.0331(4) Uani 1 1 d .
N2 N 0.4622(2) 0.64955(16) 0.04706(16) 0.0358(4) Uani 1 1 d .
N3 N 0.4037(2) 0.60184(15) 0.13717(16) 0.0343(4) Uani 1 1 d .
C9 C 0.5421(2) 0.59255(16) 0.23372(17) 0.0274(4) Uani 1 1 d .
C18 C -0.1905(2) 0.37039(16) 0.29846(17) 0.0270(4) Uani 1 1 d .
H18 H -0.3086 0.3656 0.2505 0.032 Uiso 1 1 calc R
C8 C 0.6933(2) 0.63750(16) 0.20113(17) 0.0283(4) Uani 1 1 d .
H8 H 0.8117 0.6435 0.2495 0.034 Uiso 1 1 calc R
C5 C 0.7558(2) 0.86960(17) 0.00932(17) 0.0281(4) Uani 1 1 d .
C17 C -0.2411(3) 0.27587(17) 0.49073(18) 0.0308(4) Uani 1 1 d .
H17A H -0.3635 0.2826 0.4567 0.037 Uiso 1 1 calc R
H17B H -0.1897 0.3218 0.5774 0.037 Uiso 1 1 calc R
C14 C -0.2482(2) 0.13783(17) 0.49488(17) 0.0287(4) Uani 1 1 d .
C19 C -0.0392(2) 0.41409(15) 0.26578(17) 0.0266(4) Uani 1 1 d .
C20 C -0.0143(3) 0.46836(17) 0.15095(17) 0.0319(4) Uani 1 1 d .
H20A H 0.0541 0.4233 0.1147 0.038 Uiso 1 1 calc R
H20B H -0.1317 0.4553 0.0874 0.038 Uiso 1 1 calc R
C4 C 0.8805(3) 0.95752(18) 0.10747(18) 0.0342(4) Uani 1 1 d .
H4 H 0.9593 0.9303 0.1733 0.041 Uiso 1 1 calc R
C10 C 0.5176(3) 0.53840(17) 0.34852(18) 0.0326(4) Uani 1 1 d .
H10A H 0.6352 0.5522 0.4123 0.039 Uiso 1 1 calc R
H10B H 0.4484 0.5829 0.3845 0.039 Uiso 1 1 calc R
C7 C 0.7446(3) 0.73063(17) 0.00812(19) 0.0328(4) Uani 1 1 d .
H7A H 0.6903 0.6870 -0.0794 0.039 Uiso 1 1 calc R
H7B H 0.8658 0.7212 0.0400 0.039 Uiso 1 1 calc R
C6 C 0.6427(3) 0.91082(19) -0.08641(19) 0.0371(4) Uani 1 1 d .
H6 H 0.5577 0.8514 -0.1544 0.044 Uiso 1 1 calc R
C13 C -0.2603(3) 0.08463(19) 0.60160(19) 0.0379(4) Uani 1 1 d .
H13 H -0.2609 0.1353 0.6727 0.045 Uiso 1 1 calc R
C2 C 0.7770(3) 1.12562(18) 0.0146(2) 0.0408(5) Uani 1 1 d .
H2 H 0.7841 1.2130 0.0165 0.049 Uiso 1 1 calc R
C15 C -0.2480(3) 0.06278(19) 0.3917(2) 0.0417(5) Uani 1 1 d .
H15 H -0.2416 0.0982 0.3172 0.050 Uiso 1 1 calc R
C1 C 0.6527(3) 1.0382(2) -0.0838(2) 0.0434(5) Uani 1 1 d .
H1A H 0.5740 1.0656 -0.1496 0.052 Uiso 1 1 calc R
C12 C -0.2716(3) -0.0426(2) 0.6058(2) 0.0450(5) Uani 1 1 d .
H12 H -0.2814 -0.0788 0.6794 0.054 Uiso 1 1 calc R
C3 C 0.8905(3) 1.08497(19) 0.1098(2) 0.0394(5) Uani 1 1 d .
H3 H 0.9761 1.1446 0.1774 0.047 Uiso 1 1 calc R
C11 C -0.2689(3) -0.11696(19) 0.5037(2) 0.0453(5) Uani 1 1 d .
H11 H -0.2751 -0.2038 0.5071 0.054 Uiso 1 1 calc R
C16 C -0.2572(4) -0.0642(2) 0.3971(2) 0.0488(6) Uani 1 1 d .
H16 H -0.2553 -0.1149 0.3266 0.059 Uiso 1 1 calc R

loop_
_atom_site_aniso_label
_atom_site_aniso_U_11
_atom_site_aniso_U_22
_atom_site_aniso_U_33
_atom_site_aniso_U_23
_atom_site_aniso_U_13
_atom_site_aniso_U_12
O1 0.0312(7) 0.0336(7) 0.0426(8) 0.0087(6) 0.0171(6) 0.0088(5)
O2 0.0314(7) 0.0293(6) 0.0425(8) 0.0062(5) 0.0169(6) 0.0065(5)
N4 0.0251(8) 0.0227(7) 0.0334(8) 0.0027(6) 0.0085(6) 0.0062(5)
N1 0.0257(8) 0.0235(7) 0.0356(8) 0.0047(6) 0.0100(6) 0.0062(6)
N6 0.0253(8) 0.0320(8) 0.0389(9) 0.0072(6) 0.0092(7) 0.0069(6)
N5 0.0240(8) 0.0336(8) 0.0379(9) 0.0070(7) 0.0057(6) 0.0058(6)
N2 0.0258(8) 0.0376(9) 0.0405(9) 0.0135(7) 0.0068(7) 0.0058(6)
N3 0.0238(8) 0.0351(8) 0.0427(9) 0.0110(7) 0.0093(7) 0.0064(6)
C9 0.0246(9) 0.0235(8) 0.0329(9) -0.0002(7) 0.0088(7) 0.0058(6)
C18 0.0241(9) 0.0245(8) 0.0311(9) 0.0024(7) 0.0064(7) 0.0075(6)
C8 0.0257(9) 0.0263(8) 0.0326(9) 0.0023(7) 0.0093(7) 0.0071(7)
C5 0.0299(9) 0.0282(9) 0.0307(9) 0.0061(7) 0.0166(7) 0.0075(7)
C17 0.0334(10) 0.0279(9) 0.0350(9) 0.0032(7) 0.0158(8) 0.0099(7)
C14 0.0255(9) 0.0272(9) 0.0330(9) 0.0040(7) 0.0100(7) 0.0058(7)
C19 0.0229(8) 0.0213(8) 0.0329(9) -0.0017(7) 0.0069(7) 0.0047(6)
C20 0.0318(10) 0.0311(9) 0.0310(9) 0.0007(7) 0.0108(8) 0.0058(7)
C4 0.0348(10) 0.0356(10) 0.0317(9) 0.0043(7) 0.0115(8) 0.0082(8)
C10 0.0300(10) 0.0347(9) 0.0321(9) -0.0002(7) 0.0120(8) 0.0056(7)
C7 0.0357(10) 0.0290(9) 0.0395(10) 0.0058(7) 0.0203(8) 0.0094(7)
C6 0.0364(11) 0.0344(10) 0.0354(10) 0.0045(8) 0.0091(8) 0.0042(8)
C13 0.0427(11) 0.0368(10) 0.0315(10) 0.0028(8) 0.0103(8) 0.0087(8)
C2 0.0480(12) 0.0280(9) 0.0530(13) 0.0084(8) 0.0245(10) 0.0115(8)
C15 0.0586(14) 0.0322(10) 0.0409(11) 0.0054(8) 0.0274(10) 0.0106(9)
C1 0.0432(12) 0.0407(11) 0.0476(12) 0.0149(9) 0.0129(10) 0.0140(9)
C12 0.0495(13) 0.0396(11) 0.0398(11) 0.0139(9) 0.0084(10) 0.0067(9)
C3 0.0438(12) 0.0307(10) 0.0415(11) -0.0015(8) 0.0176(9) 0.0036(8)
C11 0.0449(12) 0.0268(9) 0.0652(15) 0.0106(9) 0.0177(11) 0.0108(8)
C16 0.0649(16) 0.0313(10) 0.0573(14) -0.0005(9) 0.0316(12) 0.0130(10)

loop_
_atom_type_symbol
_atom_type_description
_atom_type_scat_dispersion_real
_atom_type_scat_dispersion_imag
_atom_type_scat_source
C C 0.0181 0.0091 'International Tables Vol C Tables 4.2.6.8 and 6.1.1.4'
H H 0.0000 0.0000 'International Tables Vol C Tables 4.2.6.8 and 6.1.1.4'
N N 0.0311 0.0180 'International Tables Vol C Tables 4.2.6.8 and 6.1.1.4'
O O 0.0492 0.0322 'International Tables Vol C Tables 4.2.6.8 and 6.1.1.4'

loop_
_geom_angle_atom_site_label_1
_geom_angle_atom_site_label_2
_geom_angle_atom_site_label_3
_geom_angle
C10 O1 H1 109.5
C20 O2 H2A 109.5
N5 N4 C18 111.14(16)
N5 N4 C17 119.81(16)
C18 N4 C17 128.91(16)
N2 N1 C8 111.00(16)
N2 N1 C7 119.96(16)
C8 N1 C7 128.96(16)
N5 N6 C19 109.37(15)
N6 N5 N4 106.74(15)
N3 N2 N1 106.77(15)
N2 N3 C9 109.63(15)
N3 C9 C8 107.31(17)
N3 C9 C10 122.32(16)
C8 C9 C10 130.35(18)
N4 C18 H18 127.5
N4 C18 C19 105.01(16)
C19 C18 H18 127.5
N1 C8 C9 105.29(17)
N1 C8 H8 127.4
C9 C8 H8 127.4
C4 C5 C7 119.93(18)
C6 C5 C4 119.21(18)
C6 C5 C7 120.86(17)
N4 C17 H17A 109.1
N4 C17 H17B 109.1
N4 C17 C14 112.42(15)
H17A C17 H17B 107.9
C14 C17 H17A 109.1
C14 C17 H17B 109.1
C13 C14 C17 119.56(17)
C13 C14 C15 119.25(18)
C15 C14 C17 121.16(17)
N6 C19 C18 107.73(16)
N6 C19 C20 122.02(16)
C18 C19 C20 130.25(17)
O2 C20 C19 111.55(15)
O2 C20 H20A 109.3
O2 C20 H20B 109.3
C19 C20 H20A 109.3
C19 C20 H20B 109.3
H20A C20 H20B 108.0
C5 C4 H4 119.9
C3 C4 C5 120.3(2)
C3 C4 H4 119.9
O1 C10 C9 111.55(15)
O1 C10 H10A 109.3
O1 C10 H10B 109.3
C9 C10 H10A 109.3
C9 C10 H10B 109.3
H10A C10 H10B 108.0
N1 C7 C5 111.27(15)
N1 C7 H7A 109.4
N1 C7 H7B 109.4
C5 C7 H7A 109.4
C5 C7 H7B 109.4
H7A C7 H7B 108.0
C5 C6 H6 119.8
C5 C6 C1 120.45(19)
C1 C6 H6 119.8
C14 C13 H13 119.8
C14 C13 C12 120.32(19)
C12 C13 H13 119.8
C1 C2 H2 120.2
C3 C2 H2 120.2
C3 C2 C1 119.55(19)
C14 C15 H15 120.0
C14 C15 C16 120.1(2)
C16 C15 H15 120.0
C6 C1 C2 120.1(2)
C6 C1 H1A 119.9
C2 C1 H1A 119.9
C13 C12 H12 119.8
C11 C12 C13 120.4(2)
C11 C12 H12 119.8
C4 C3 H3 119.8
C2 C3 C4 120.4(2)
C2 C3 H3 119.8
C12 C11 H11 120.3
C16 C11 C12 119.34(19)
C16 C11 H11 120.3
C15 C16 H16 119.7
C11 C16 C15 120.5(2)
C11 C16 H16 119.7

loop_
_geom_bond_atom_site_label_1
_geom_bond_atom_site_label_2
_geom_bond_distance
O1 H1 0.8400
O1 C10 1.430(2)
O2 H2A 0.8400
O2 C20 1.425(2)
N4 N5 1.340(2)
N4 C18 1.346(2)
N4 C17 1.465(2)
N1 N2 1.336(2)
N1 C8 1.341(2)
N1 C7 1.472(2)
N6 N5 1.318(2)
N6 C19 1.360(2)
N2 N3 1.316(2)
N3 C9 1.355(3)
C9 C8 1.371(3)
C9 C10 1.490(3)
C18 H18 0.9500
C18 C19 1.371(3)
C8 H8 0.9500
C5 C4 1.388(3)
C5 C7 1.512(2)
C5 C6 1.384(3)
C17 H17A 0.9900
C17 H17B 0.9900
C17 C14 1.514(2)
C14 C13 1.377(3)
C14 C15 1.386(3)
C19 C20 1.492(2)
C20 H20A 0.9900
C20 H20B 0.9900
C4 H4 0.9500
C4 C3 1.387(3)
C10 H10A 0.9900
C10 H10B 0.9900
C7 H7A 0.9900
C7 H7B 0.9900
C6 H6 0.9500
C6 C1 1.385(3)
C13 H13 0.9500
C13 C12 1.388(3)
C2 H2 0.9500
C2 C1 1.386(3)
C2 C3 1.379(3)
C15 H15 0.9500
C15 C16 1.390(3)
C1 H1A 0.9500
C12 H12 0.9500
C12 C11 1.381(3)
C3 H3 0.9500
C11 H11 0.9500
C11 C16 1.372(3)
C16 H16 0.9500
